data_1520253
loop_
_publ_author_name
'Coles, Susanne L.'
'Threlfall, Terry L.'
'Hursthouse, Michael B.'

_publ_section_title
;
 N-(4-fluorophenyl)acetamide
;
_journal_name_full 'Crystal Structure Report Archive'
_journal_page_first 1386
_journal_year 2008
_chemical_formula_sum 'C8 H8 F N O'
_chemical_formula_weight 153.15
_chemical_name_systematic
;
N-(4-fluorophenyl)acetamide
;
_space_group_IT_number 9
_symmetry_cell_setting monoclinic
_symmetry_space_group_name_Hall 'C -2yc'
_symmetry_space_group_name_H-M 'C 1 c 1'
_atom_sites_solution_hydrogens geom
_atom_sites_solution_primary direct
_atom_sites_solution_secondary difmap
_cell_angle_alpha 90.00
_cell_angle_beta 93.378(3)
_cell_angle_gamma 90.00
_cell_formula_units_Z 4
_cell_length_a 4.6142(2)
_cell_length_b 17.0417(9)
_cell_length_c 9.5621(6)
_cell_measurement_reflns_used 4687
_cell_measurement_temperature 120(2)
_cell_measurement_theta_max 27.48
_cell_measurement_theta_min 2.91
_cell_volume 750.60(7)
_computing_cell_refinement 'DENZO (Otwinowski & Minor, 1997) & COLLECT (Hooft, R.W.W., 1998)'
_computing_data_collection 'COLLECT (Hooft, R.W.W., 1998)'
_computing_data_reduction 'DENZO (Otwinowski & Minor, 1997) & COLLECT (Hooft, R.W.W., 1998)'
_computing_structure_refinement 'SHELXL-97 (Sheldrick, 1997)'
_computing_structure_solution 'SHELXS-97 (Sheldrick, 1997)'
_diffrn_ambient_temperature 120(2)
_diffrn_measured_fraction_theta_full 0.991
_diffrn_measured_fraction_theta_max 0.991
_diffrn_measurement_device_type 'Bruker-Nonius APEX II CCD camera on \k-goniostat'
_diffrn_measurement_method '\f & \w scans'
_diffrn_radiation_monochromator '10cm confocal mirrors'
_diffrn_radiation_source 'Bruker-Nonius FR591 rotating anode'
_diffrn_radiation_type MoK\a
_diffrn_radiation_wavelength 0.71073
_diffrn_reflns_av_R_equivalents 0.0279
_diffrn_reflns_av_sigmaI/netI 0.0348
_diffrn_reflns_limit_h_max 5
_diffrn_reflns_limit_h_min -5
_diffrn_reflns_limit_k_max 21
_diffrn_reflns_limit_k_min -21
_diffrn_reflns_limit_l_max 12
_diffrn_reflns_limit_l_min -12
_diffrn_reflns_number 4116
_diffrn_reflns_theta_full 27.49
_diffrn_reflns_theta_max 27.49
_diffrn_reflns_theta_min 3.20
_exptl_absorpt_coefficient_mu 0.107
_exptl_absorpt_correction_T_max 0.9936
_exptl_absorpt_correction_T_min 0.9194
_exptl_absorpt_correction_type multi-scan
_exptl_absorpt_process_details 'SADABS 2007/2 (Sheldrick, G.M., 2007)'
_exptl_crystal_colour colourless
_exptl_crystal_density_diffrn 1.355
_exptl_crystal_density_method 'not measured'
_exptl_crystal_description needle
_exptl_crystal_F_000 320
_exptl_crystal_size_max 0.80
_exptl_crystal_size_mid 0.08
_exptl_crystal_size_min 0.06
_refine_diff_density_max 0.142
_refine_diff_density_min -0.160
_refine_diff_density_rms 0.037
_refine_ls_abs_structure_details 'Flack H D (1983), Acta Cryst. A39, 876-881'
_refine_ls_abs_structure_Flack 0.4(9)
_refine_ls_extinction_method none
_refine_ls_goodness_of_fit_ref 1.096
_refine_ls_hydrogen_treatment mixed
_refine_ls_matrix_type full
_refine_ls_number_parameters 106
_refine_ls_number_reflns 1523
_refine_ls_number_restraints 3
_refine_ls_restrained_S_all 1.095
_refine_ls_R_factor_all 0.0367
_refine_ls_R_factor_gt 0.0347
_refine_ls_shift/su_max 0.000
_refine_ls_shift/su_mean 0.000
_refine_ls_structure_factor_coef Fsqd
_refine_ls_weighting_details 'calc w=1/[\s^2^(Fo^2^)+(0.0175P)^2^+0.4665P] where P=(Fo^2^+2Fc^2^)/3'
_refine_ls_weighting_scheme calc
_refine_ls_wR_factor_gt 0.0759
_refine_ls_wR_factor_ref 0.0773
_reflns_number_gt 1447
_reflns_number_total 1523
_reflns_threshold_expression >2sigma(I)
_cod_data_source_file eCrystal-1386.cif
_cod_data_source_block 2008lsh005
_cod_depositor_comments
;
Citation :
Coles (nee Huth), Susanne L. and Threlfall, Terry L. and 
Hursthouse, Michael B. (2008) 
University of Southampton, Crystal Structure Report Archive. 
(doi:10.5258/ecrystals/1386)

More at:
http://ecrystals.chem.soton.ac.uk/1386/

The following automatic conversions were performed:

'_symmetry_cell_setting' value 'Monoclinic' changed to 'monoclinic'
according to the built-in table from CIF Core dictionary named
'cif_core.dic' version 2.4.1 from 2010-06-29.

Automatic conversion script
Id: cif_fix_values 3392 2015-05-12 13:50:21Z andrius 
;
_cod_original_sg_symbol_H-M Cc
_cod_database_code 1520253

loop_
_symmetry_equiv_pos_as_xyz
'x, y, z'
'x, -y, z+1/2'
'x+1/2, y+1/2, z'
'x+1/2, -y+1/2, z+1/2'

loop_
_atom_site_label
_atom_site_type_symbol
_atom_site_fract_x
_atom_site_fract_y
_atom_site_fract_z
_atom_site_U_iso_or_equiv
_atom_site_adp_type
_atom_site_occupancy
_atom_site_symmetry_multiplicity
_atom_site_calc_flag
_atom_site_refinement_flags
_atom_site_disorder_assembly
_atom_site_disorder_group
C1 C 0.9458(3) 0.10333(10) 0.91669(17) 0.0201(4) Uani 1 1 d . . .
C2 C 0.8445(4) 0.12166(11) 1.0469(2) 0.0261(4) Uani 1 1 d . . .
H2 H 0.9116 0.0930 1.1277 0.031 Uiso 1 1 calc R . .
C3 C 0.6457(4) 0.18178(12) 1.0582(2) 0.0289(4) Uani 1 1 d . . .
H3 H 0.5740 0.1945 1.1465 0.035 Uiso 1 1 calc R . .
C4 C 0.5535(4) 0.22274(10) 0.9405(2) 0.0299(5) Uani 1 1 d . . .
C5 C 0.6480(4) 0.20633(12) 0.8108(2) 0.0311(4) Uani 1 1 d . . .
H5 H 0.5789 0.2354 0.7309 0.037 Uiso 1 1 calc R . .
C6 C 0.8475(4) 0.14600(10) 0.79888(19) 0.0257(4) Uani 1 1 d . . .
H6 H 0.9174 0.1338 0.7100 0.031 Uiso 1 1 calc R . .
C7 C 1.2670(4) -0.00914(10) 0.98557(18) 0.0239(4) Uani 1 1 d . . .
C8 C 1.4713(4) -0.06737(10) 0.9261(2) 0.0309(4) Uani 1 1 d . . .
H8A H 1.6581 -0.0658 0.9804 0.046 Uiso 1 1 calc R . .
H8B H 1.5006 -0.0541 0.8282 0.046 Uiso 1 1 calc R . .
H8C H 1.3884 -0.1202 0.9309 0.046 Uiso 1 1 calc R . .
N1 N 1.1486(3) 0.04318(8) 0.89341(15) 0.0217(3) Uani 1 1 d D . .
O1 O 1.2128(3) -0.01062(8) 1.10999(14) 0.0361(4) Uani 1 1 d . . .
F1 F 0.3574(2) 0.28254(7) 0.95303(14) 0.0444(4) Uani 1 1 d . . .
H1N H 1.188(4) 0.0354(11) 0.8063(16) 0.020(5) Uiso 1 1 d D . .

loop_
_atom_site_aniso_label
_atom_site_aniso_U_11
_atom_site_aniso_U_22
_atom_site_aniso_U_33
_atom_site_aniso_U_23
_atom_site_aniso_U_13
_atom_site_aniso_U_12
C1 0.0176(8) 0.0191(8) 0.0236(9) -0.0024(7) 0.0012(6) -0.0014(6)
C2 0.0275(10) 0.0285(9) 0.0224(9) -0.0023(7) 0.0023(7) 0.0000(7)
C3 0.0255(9) 0.0311(10) 0.0307(10) -0.0097(7) 0.0054(7) -0.0009(7)
C4 0.0236(10) 0.0199(9) 0.0459(12) -0.0057(8) 0.0012(9) 0.0033(7)
C5 0.0273(9) 0.0283(10) 0.0373(11) 0.0067(8) -0.0018(8) 0.0011(8)
C6 0.0246(9) 0.0279(9) 0.0247(8) 0.0025(7) 0.0019(7) 0.0009(7)
C7 0.0244(9) 0.0248(9) 0.0223(10) 0.0027(7) -0.0002(7) -0.0018(7)
C8 0.0300(10) 0.0268(9) 0.0357(10) 0.0028(8) 0.0009(8) 0.0052(8)
N1 0.0259(7) 0.0236(7) 0.0159(7) -0.0003(6) 0.0033(5) 0.0026(6)
O1 0.0445(9) 0.0417(8) 0.0225(8) 0.0097(6) 0.0060(6) 0.0093(7)
F1 0.0358(7) 0.0318(6) 0.0654(9) -0.0091(6) 0.0024(6) 0.0147(5)

loop_
_atom_type_symbol
_atom_type_description
_atom_type_scat_dispersion_real
_atom_type_scat_dispersion_imag
_atom_type_scat_source
C C 0.0033 0.0016 'International Tables Vol C Tables 4.2.6.8 and 6.1.1.4'
H H 0.0000 0.0000 'International Tables Vol C Tables 4.2.6.8 and 6.1.1.4'
N N 0.0061 0.0033 'International Tables Vol C Tables 4.2.6.8 and 6.1.1.4'
O O 0.0106 0.0060 'International Tables Vol C Tables 4.2.6.8 and 6.1.1.4'
F F 0.0171 0.0103 'International Tables Vol C Tables 4.2.6.8 and 6.1.1.4'

loop_
_geom_angle_atom_site_label_1
_geom_angle_atom_site_label_2
_geom_angle_atom_site_label_3
_geom_angle
_geom_angle_site_symmetry_1
_geom_angle_site_symmetry_3
C2 C1 C6 119.72(15) . .
C2 C1 N1 124.32(14) . .
C6 C1 N1 115.95(14) . .
C3 C2 C1 119.69(17) . .
C3 C2 H2 120.2 . .
C1 C2 H2 120.2 . .
C4 C3 C2 119.23(17) . .
C4 C3 H3 120.4 . .
C2 C3 H3 120.4 . .
C5 C4 C3 122.71(16) . .
C5 C4 F1 118.54(17) . .
C3 C4 F1 118.75(16) . .
C4 C5 C6 118.30(17) . .
C4 C5 H5 120.9 . .
C6 C5 H5 120.9 . .
C5 C6 C1 120.35(17) . .
C5 C6 H6 119.8 . .
C1 C6 H6 119.8 . .
O1 C7 N1 123.29(16) . .
O1 C7 C8 121.33(16) . .
N1 C7 C8 115.38(16) . .
C7 C8 H8A 109.5 . .
C7 C8 H8B 109.5 . .
H8A C8 H8B 109.5 . .
C7 C8 H8C 109.5 . .
H8A C8 H8C 109.5 . .
H8B C8 H8C 109.5 . .
C7 N1 C1 128.57(15) . .
C7 N1 H1N 115.1(13) . .
C1 N1 H1N 116.0(13) . .

loop_
_geom_bond_atom_site_label_1
_geom_bond_atom_site_label_2
_geom_bond_distance
_geom_bond_site_symmetry_2
C1 C2 1.391(2) .
C1 C6 1.394(2) .
C1 N1 1.414(2) .
C2 C3 1.384(3) .
C2 H2 0.9500 .
C3 C4 1.370(3) .
C3 H3 0.9500 .
C4 C5 1.368(3) .
C4 F1 1.373(2) .
C5 C6 1.389(3) .
C5 H5 0.9500 .
C6 H6 0.9500 .
C7 O1 1.230(2) .
C7 N1 1.346(2) .
C7 C8 1.503(2) .
C8 H8A 0.9800 .
C8 H8B 0.9800 .
C8 H8C 0.9800 .
N1 H1N 0.873(15) .

loop_
_geom_hbond_atom_site_label_D
_geom_hbond_atom_site_label_H
_geom_hbond_atom_site_label_A
_geom_hbond_distance_DH
_geom_hbond_distance_HA
_geom_hbond_distance_DA
_geom_hbond_angle_DHA
_geom_hbond_site_symmetry_A
N1 H1N O1 0.873(15) 1.934(15) 2.7990(19) 170.5(18) 2_554
